data_7005250
loop_
_publ_author_name
'Carbonera, Chiara'
'Kilner, Colin A.'
'L\'etard, Jean-Fran\,cois'
'Halcrow, Malcolm A.'

_publ_section_title
;
 Anion doping as a probe of cooperativity in the molecular
 spin-crossover compound [FeL2][BF4]2 (L =
 2,6-di{pyrazol-1-yl}pyridine).
;
_journal_issue 13
_journal_name_full 'Dalton transactions (Cambridge, England : 2003)'
_journal_page_first 1284
_journal_page_last 1292
_journal_paper_doi 10.1039/b618480d
_journal_year 2007
_chemical_formula_moiety 'C22 H18 Fe N10, 0.87[B F4], 1.13[Cl O4]'
_chemical_formula_sum 'C22 H18 B0.87 Cl1.13 F3.48 Fe N10 O4.52'
_chemical_formula_weight 666.22
_chemical_name_systematic
;
Bis[2,6-di(pyrazol-1-yl)pyridine]iron(II) 0.87:1.13 tetrafluoroborate:
perchlorate salt
;
_space_group_IT_number 4
_symmetry_cell_setting monoclinic
_symmetry_space_group_name_Hall 'P 2yb'
_symmetry_space_group_name_H-M 'P 1 21 1'
_atom_sites_solution_hydrogens geom
_atom_sites_solution_primary direct
_atom_sites_solution_secondary difmap
_audit_creation_method SHELXL-97
_cell_angle_alpha 90.00
_cell_angle_beta 95.597(2)
_cell_angle_gamma 90.00
_cell_formula_units_Z 2
_cell_length_a 8.5693(3)
_cell_length_b 8.5868(3)
_cell_length_c 19.3352(7)
_cell_measurement_temperature 300(2)
_cell_measurement_theta_max 30.05
_cell_measurement_theta_min 2.39
_cell_volume 1415.96(9)
_computing_cell_refinement 'APEX 2 software, Bruker Nonius 2004'
_computing_data_collection 'APEX 2 software, Bruker Nonius 2004'
_computing_data_reduction 'SAINT, Bruker Nonius 2004'
_computing_molecular_graphics 'ORTEX (McArdle, 1995)'
_computing_publication_material 'local program'
_computing_structure_refinement 'SHELXL-97 (Sheldrick, 1997)'
_computing_structure_solution 'SHELXS-97 (Sheldrick, 1990)'
_diffrn_ambient_temperature 300(2)
_diffrn_detector_area_resol_mean '120 microns'
_diffrn_measured_fraction_theta_full 0.993
_diffrn_measured_fraction_theta_max 0.993
_diffrn_measurement_device_type 'Bruker X8 Apex diffractometer'
_diffrn_measurement_method 'Rotation images'
_diffrn_radiation_monochromator graphite
_diffrn_radiation_source 'rotating anode'
_diffrn_radiation_type MoK\a
_diffrn_radiation_wavelength 0.71073
_diffrn_reflns_av_R_equivalents 0.0306
_diffrn_reflns_av_sigmaI/netI 0.0542
_diffrn_reflns_limit_h_max 12
_diffrn_reflns_limit_h_min -12
_diffrn_reflns_limit_k_max 11
_diffrn_reflns_limit_k_min -12
_diffrn_reflns_limit_l_max 27
_diffrn_reflns_limit_l_min -24
_diffrn_reflns_number 18134
_diffrn_reflns_theta_full 30.05
_diffrn_reflns_theta_max 30.05
_diffrn_reflns_theta_min 2.39
_exptl_absorpt_coefficient_mu 0.713
_exptl_absorpt_correction_T_max 0.927
_exptl_absorpt_correction_T_min 0.792
_exptl_absorpt_correction_type multi-scan
_exptl_absorpt_process_details
;
Sheldrick, G. M. (2002). SADABS v. 2.03. University of
G/ottingen, Germany.
;
_exptl_crystal_colour Yellow
_exptl_crystal_density_diffrn 1.563
_exptl_crystal_density_method 'not measured'
_exptl_crystal_description 'Rectangular prism'
_exptl_crystal_F_000 674
_exptl_crystal_size_max 0.19
_exptl_crystal_size_mid 0.17
_exptl_crystal_size_min 0.09
_refine_diff_density_max 0.351
_refine_diff_density_min -0.461
_refine_diff_density_rms 0.056
_refine_ls_abs_structure_details 'Flack H D (1983), Acta Cryst. A39, 876-881'
_refine_ls_abs_structure_Flack -0.024(19)
_refine_ls_extinction_method none
_refine_ls_goodness_of_fit_ref 1.020
_refine_ls_hydrogen_treatment constr
_refine_ls_matrix_type full
_refine_ls_number_parameters 433
_refine_ls_number_reflns 7704
_refine_ls_number_restraints 61
_refine_ls_restrained_S_all 1.043
_refine_ls_R_factor_all 0.0848
_refine_ls_R_factor_gt 0.0501
_refine_ls_shift/su_max 0.001
_refine_ls_shift/su_mean 0.000
_refine_ls_structure_factor_coef Fsqd
_refine_ls_weighting_details 'calc w=1/[\s^2^(Fo^2^)+(0.0904P)^2^+0.0000P] where P=(Fo^2^+2Fc^2^)/3'
_refine_ls_weighting_scheme calc
_refine_ls_wR_factor_gt 0.1343
_refine_ls_wR_factor_ref 0.1551
_reflns_number_gt 5063
_reflns_number_total 7704
_reflns_threshold_expression >2sigma(I)
_cod_data_source_file b618480d.txt
_cod_data_source_block c:\datasets\leeds\mh140b~1\mh140b~1\mh140brt
_cod_depositor_comments
;
The following automatic conversions were performed:
'_symmetry_cell_setting' value 'Monoclinic' changed to 'monoclinic'
according to '/home/saulius/struct/CIF-dictionaries/cif_core.dic'
dictionary named 'cif_core.dic' version 2.4.1 from 2010-06-29.

Automatic conversion script
Id: cif_fix_enum 1527 2010-12-29 10:47:43Z saulius 
;
_cod_original_sg_symbol_H-M 'P 21'
_cod_database_code 7005250

loop_
_symmetry_equiv_pos_as_xyz
'x, y, z'
'-x, y+1/2, -z'

loop_
_atom_site_label
_atom_site_type_symbol
_atom_site_fract_x
_atom_site_fract_y
_atom_site_fract_z
_atom_site_U_iso_or_equiv
_atom_site_adp_type
_atom_site_occupancy
_atom_site_symmetry_multiplicity
_atom_site_calc_flag
_atom_site_refinement_flags
_atom_site_disorder_assembly
_atom_site_disorder_group
Fe1 Fe 0.73895(5) 0.83070(8) 0.74769(2) 0.05467(16) Uani 1 1 d . . .
N2 N 0.7225(3) 0.8281(4) 0.63685(13) 0.0497(6) Uani 1 1 d . . .
C3 C 0.5945(4) 0.8799(4) 0.59847(17) 0.0509(7) Uani 1 1 d . . .
C4 C 0.5795(5) 0.8871(5) 0.5270(2) 0.0704(11) Uani 1 1 d . . .
H4 H 0.4893 0.9254 0.5021 0.084 Uiso 1 1 calc R . .
C5 C 0.7077(5) 0.8334(7) 0.4939(2) 0.0758(10) Uani 1 1 d . . .
H5 H 0.7025 0.8352 0.4457 0.091 Uiso 1 1 calc R . .
C6 C 0.8417(5) 0.7780(5) 0.5316(2) 0.0678(11) Uani 1 1 d . . .
H6 H 0.9274 0.7436 0.5098 0.081 Uiso 1 1 calc R . .
C7 C 0.8421(4) 0.7760(4) 0.60271(19) 0.0544(8) Uani 1 1 d . . .
N8 N 0.4752(3) 0.9304(4) 0.64040(16) 0.0535(7) Uani 1 1 d . . .
N9 N 0.5042(3) 0.9195(4) 0.71159(15) 0.0542(7) Uani 1 1 d . . .
C10 C 0.3737(5) 0.9738(5) 0.7350(2) 0.0655(10) Uani 1 1 d . . .
H10 H 0.3576 0.9797 0.7818 0.079 Uiso 1 1 calc R . .
C11 C 0.2647(4) 1.0204(5) 0.6815(3) 0.0787(13) Uani 1 1 d . . .
H11 H 0.1662 1.0628 0.6856 0.094 Uiso 1 1 calc R . .
C12 C 0.3300(4) 0.9921(5) 0.6223(3) 0.0725(11) Uani 1 1 d . . .
H12 H 0.2847 1.0109 0.5774 0.087 Uiso 1 1 calc R . .
N13 N 0.9680(3) 0.7198(4) 0.64873(17) 0.0576(7) Uani 1 1 d . . .
N14 N 0.9599(3) 0.7337(4) 0.71893(17) 0.0624(8) Uani 1 1 d . . .
C15 C 1.0896(5) 0.6616(6) 0.7473(3) 0.0790(13) Uani 1 1 d . . .
H15 H 1.1151 0.6500 0.7949 0.095 Uiso 1 1 calc R . .
C16 C 1.1788(5) 0.6077(6) 0.6985(4) 0.0954(17) Uani 1 1 d . . .
H16 H 1.2748 0.5569 0.7064 0.114 Uiso 1 1 calc R . .
C17 C 1.0996(5) 0.6428(6) 0.6344(3) 0.0818(14) Uani 1 1 d . . .
H17 H 1.1302 0.6187 0.5909 0.098 Uiso 1 1 calc R . .
N18 N 0.7370(3) 0.8113(4) 0.85785(14) 0.0491(6) Uani 1 1 d . . .
C19 C 0.7895(3) 0.9272(4) 0.90047(18) 0.0506(8) Uani 1 1 d . . .
C20 C 0.7899(4) 0.9213(6) 0.9712(2) 0.0649(10) Uani 1 1 d . . .
H20 H 0.8275 1.0036 0.9993 0.078 Uiso 1 1 calc R . .
C21 C 0.7311(5) 0.7857(7) 0.9993(2) 0.0770(14) Uani 1 1 d . . .
H21 H 0.7273 0.7782 1.0471 0.092 Uiso 1 1 calc R . .
C22 C 0.6786(5) 0.6630(6) 0.9572(2) 0.0669(10) Uani 1 1 d . . .
H22 H 0.6408 0.5719 0.9756 0.080 Uiso 1 1 calc R . .
C23 C 0.6848(4) 0.6816(4) 0.8862(2) 0.0544(8) Uani 1 1 d . . .
N24 N 0.8458(3) 1.0551(4) 0.86355(14) 0.0530(7) Uani 1 1 d . . .
N25 N 0.8394(3) 1.0473(4) 0.79215(15) 0.0567(7) Uani 1 1 d . . .
C26 C 0.9074(4) 1.1776(5) 0.7744(2) 0.0678(10) Uani 1 1 d . . .
H26 H 0.9204 1.2059 0.7289 0.081 Uiso 1 1 calc R . .
C27 C 0.9579(5) 1.2684(6) 0.8334(2) 0.0770(12) Uani 1 1 d . . .
H27 H 1.0091 1.3640 0.8339 0.092 Uiso 1 1 calc R . .
C28 C 0.9169(5) 1.1886(6) 0.8885(2) 0.0718(11) Uani 1 1 d . . .
H28 H 0.9337 1.2186 0.9348 0.086 Uiso 1 1 calc R . .
N29 N 0.6347(3) 0.5659(4) 0.83631(18) 0.0597(8) Uani 1 1 d . . .
N30 N 0.6498(3) 0.5952(4) 0.76835(17) 0.0605(8) Uani 1 1 d . . .
C31 C 0.5947(5) 0.4678(6) 0.7349(3) 0.0794(13) Uani 1 1 d . . .
H31 H 0.5920 0.4540 0.6871 0.095 Uiso 1 1 calc R . .
C32 C 0.5422(5) 0.3589(6) 0.7795(3) 0.0899(15) Uani 1 1 d . . .
H32 H 0.4979 0.2622 0.7683 0.108 Uiso 1 1 calc R . .
C33 C 0.5698(5) 0.4248(5) 0.8446(3) 0.0840(14) Uani 1 1 d . . .
H33 H 0.5478 0.3803 0.8864 0.101 Uiso 1 1 calc R . .
B34 B 0.7968(2) 0.2745(2) 0.57724(9) 0.0761(4) Uani 0.42 1 d PD . .
Cl34 Cl 0.7968(2) 0.2745(2) 0.57724(9) 0.0761(4) Uani 0.58 1 d P . .
F35A F 0.6922(10) 0.2075(9) 0.6205(4) 0.0747(17) Uani 0.50 1 d PD A 1
F36A F 0.7618(9) 0.2259(10) 0.5060(3) 0.0781(19) Uani 0.50 1 d PD A 1
F37A F 0.7696(10) 0.4376(6) 0.5739(4) 0.098(2) Uani 0.50 1 d PD A 1
F38A F 0.9503(7) 0.2443(13) 0.6047(4) 0.114(4) Uani 0.50 1 d PD A 1
F35B F 0.660(3) 0.268(4) 0.6086(16) 0.213(17) Uiso 0.25 1 d PD A 2
F36B F 0.934(3) 0.233(4) 0.6199(14) 0.30(3) Uiso 0.25 1 d PD A 2
F37B F 0.788(2) 0.176(2) 0.5164(8) 0.101(7) Uiso 0.25 1 d PD A 2
F38B F 0.823(3) 0.4273(18) 0.5496(12) 0.142(10) Uiso 0.25 1 d PD A 2
F35C F 0.6514(12) 0.2361(17) 0.6010(7) 0.056(3) Uiso 0.25 1 d PD A 3
F36C F 0.9059(15) 0.1530(15) 0.5919(7) 0.087(4) Uiso 0.25 1 d PD A 3
F37C F 0.7922(17) 0.324(2) 0.5098(6) 0.118(5) Uiso 0.25 1 d PD A 3
F38C F 0.859(2) 0.4060(18) 0.6203(9) 0.149(6) Uiso 0.25 1 d PD A 3
B39 B 0.7392(2) 0.2982(2) 1.07489(10) 0.0885(6) Uani 0.45 1 d PD . .
Cl39 Cl 0.7392(2) 0.2982(2) 1.07489(10) 0.0885(6) Uani 0.55 1 d P . .
F40A F 0.6586(10) 0.2722(12) 1.0001(4) 0.073(3) Uiso 0.40 1 d PD B 1
F41A F 0.6716(10) 0.1821(11) 1.1125(4) 0.073(2) Uiso 0.40 1 d PD B 1
F42A F 0.8849(8) 0.2933(12) 1.0629(4) 0.099(2) Uiso 0.40 1 d PD B 1
F43A F 0.6895(18) 0.4447(12) 1.0985(6) 0.137(4) Uiso 0.40 1 d PD B 1
F40B F 0.8795(15) 0.356(2) 1.1050(8) 0.161(6) Uiso 0.30 1 d PD B 2
F41B F 0.7366(16) 0.3042(18) 1.0037(5) 0.112(4) Uiso 0.30 1 d PD B 2
F42B F 0.7031(13) 0.1428(11) 1.0988(6) 0.084(3) Uiso 0.30 1 d PD B 2
F43B F 0.6172(14) 0.4080(14) 1.0941(6) 0.103(3) Uiso 0.30 1 d PD B 2
F40C F 0.6547(11) 0.2432(14) 1.1280(5) 0.087(3) Uiso 0.30 1 d PD B 3
F41C F 0.7920(13) 0.4509(11) 1.1008(5) 0.091(3) Uiso 0.30 1 d PD B 3
F42C F 0.8972(8) 0.2152(12) 1.0776(5) 0.074(2) Uiso 0.30 1 d PD B 3
F43C F 0.6616(16) 0.3077(19) 1.0092(6) 0.094(5) Uiso 0.30 1 d PD B 3

loop_
_atom_site_aniso_label
_atom_site_aniso_U_11
_atom_site_aniso_U_22
_atom_site_aniso_U_33
_atom_site_aniso_U_23
_atom_site_aniso_U_13
_atom_site_aniso_U_12
Fe1 0.0560(2) 0.0623(3) 0.0449(2) -0.0045(2) 0.00083(17) 0.0032(2)
N2 0.0491(11) 0.0491(15) 0.0508(13) -0.0022(17) 0.0038(9) -0.0001(15)
C3 0.0538(16) 0.0482(19) 0.0498(18) -0.0010(14) 0.0004(13) -0.0054(13)
C4 0.082(2) 0.070(3) 0.055(2) 0.0032(19) -0.0108(18) -0.005(2)
C5 0.106(3) 0.074(3) 0.0484(18) -0.004(3) 0.0109(18) -0.003(3)
C6 0.074(2) 0.073(3) 0.060(2) -0.0126(19) 0.0232(18) -0.0072(19)
C7 0.0534(16) 0.0498(18) 0.062(2) -0.0098(16) 0.0145(14) -0.0076(14)
N8 0.0472(12) 0.0473(16) 0.0652(18) 0.0024(14) 0.0019(12) 0.0021(12)
N9 0.0527(13) 0.0518(17) 0.0586(17) -0.0008(14) 0.0078(12) 0.0007(12)
C10 0.065(2) 0.059(2) 0.076(3) -0.006(2) 0.0217(18) -0.0047(18)
C11 0.0458(17) 0.060(3) 0.130(4) -0.004(3) 0.009(2) 0.0077(17)
C12 0.059(2) 0.059(3) 0.096(3) 0.011(2) -0.010(2) 0.0060(18)
N13 0.0483(14) 0.0500(17) 0.075(2) -0.0097(15) 0.0106(13) -0.0005(12)
N14 0.0512(15) 0.063(2) 0.070(2) -0.0031(16) -0.0077(13) 0.0021(13)
C15 0.059(2) 0.072(3) 0.102(3) 0.002(3) -0.013(2) -0.004(2)
C16 0.052(2) 0.076(3) 0.157(5) -0.004(3) 0.003(3) 0.014(2)
C17 0.058(2) 0.066(3) 0.124(4) -0.005(3) 0.026(2) 0.0069(19)
N18 0.0439(11) 0.0503(18) 0.0531(14) 0.0003(15) 0.0048(10) 0.0059(13)
C19 0.0421(14) 0.055(2) 0.0544(19) -0.0076(16) 0.0025(12) 0.0070(14)
C20 0.067(2) 0.072(3) 0.055(2) -0.008(2) -0.0007(16) 0.0030(19)
C21 0.073(2) 0.109(4) 0.049(2) 0.008(2) 0.0029(17) 0.016(2)
C22 0.067(2) 0.070(3) 0.066(2) 0.015(2) 0.0136(18) 0.0058(19)
C23 0.0473(15) 0.052(2) 0.064(2) 0.0025(17) 0.0054(14) 0.0054(14)
N24 0.0512(14) 0.0562(18) 0.0508(16) -0.0036(14) 0.0016(11) 0.0017(12)
N25 0.0590(15) 0.0598(19) 0.0506(16) 0.0002(14) 0.0016(12) 0.0075(13)
C26 0.064(2) 0.063(3) 0.077(3) 0.015(2) 0.0107(18) 0.0027(19)
C27 0.070(2) 0.065(3) 0.095(3) 0.002(2) 0.006(2) -0.0164(19)
C28 0.063(2) 0.071(3) 0.080(3) -0.020(2) 0.0042(19) -0.013(2)
N29 0.0487(14) 0.0513(18) 0.080(2) -0.0040(16) 0.0091(13) 0.0019(13)
N30 0.0591(16) 0.0558(18) 0.066(2) -0.0145(15) 0.0023(13) 0.0049(14)
C31 0.070(2) 0.066(3) 0.101(3) -0.024(3) -0.003(2) 0.012(2)
C32 0.077(2) 0.051(3) 0.138(4) -0.017(3) -0.005(3) -0.005(2)
C33 0.069(2) 0.050(2) 0.134(5) 0.014(3) 0.017(3) -0.001(2)
B34 0.0803(9) 0.0730(10) 0.0762(10) 0.0083(8) 0.0142(8) -0.0023(7)
Cl34 0.0803(9) 0.0730(10) 0.0762(10) 0.0083(8) 0.0142(8) -0.0023(7)
F35A 0.090(4) 0.076(4) 0.061(4) -0.003(3) 0.022(3) -0.014(3)
F36A 0.113(5) 0.067(4) 0.056(3) 0.009(3) 0.020(3) 0.012(4)
F37A 0.136(6) 0.042(3) 0.113(5) 0.007(3) -0.005(5) -0.031(3)
F38A 0.075(3) 0.182(10) 0.083(4) 0.048(5) 0.003(3) 0.030(5)
B39 0.0982(11) 0.0902(15) 0.0801(11) 0.0098(10) 0.0238(9) -0.0185(10)
Cl39 0.0982(11) 0.0902(15) 0.0801(11) 0.0098(10) 0.0238(9) -0.0185(10)

loop_
_atom_type_symbol
_atom_type_description
_atom_type_scat_dispersion_real
_atom_type_scat_dispersion_imag
_atom_type_scat_source
C C 0.0033 0.0016 'International Tables Vol C Tables 4.2.6.8 and 6.1.1.4'
H H 0.0000 0.0000 'International Tables Vol C Tables 4.2.6.8 and 6.1.1.4'
N N 0.0061 0.0033 'International Tables Vol C Tables 4.2.6.8 and 6.1.1.4'
Fe Fe 0.3463 0.8444 'International Tables Vol C Tables 4.2.6.8 and 6.1.1.4'
B B 0.0013 0.0007 'International Tables Vol C Tables 4.2.6.8 and 6.1.1.4'
F F 0.0171 0.0103 'International Tables Vol C Tables 4.2.6.8 and 6.1.1.4'
Cl Cl 0.1484 0.1585 'International Tables Vol C Tables 4.2.6.8 and 6.1.1.4'
O O 0.0106 0.0060 'International Tables Vol C Tables 4.2.6.8 and 6.1.1.4'

loop_
_geom_angle_atom_site_label_1
_geom_angle_atom_site_label_2
_geom_angle_atom_site_label_3
_geom_angle
_geom_angle_site_symmetry_1
_geom_angle_site_symmetry_3
_geom_angle_publ_flag
N2 Fe1 N18 173.43(13) . . ?
N2 Fe1 N14 73.45(11) . . ?
N18 Fe1 N14 108.32(11) . . ?
N2 Fe1 N25 112.82(13) . . ?
N18 Fe1 N25 73.49(12) . . ?
N14 Fe1 N25 96.10(12) . . ?
N2 Fe1 N9 73.51(10) . . ?
N18 Fe1 N9 104.32(10) . . ?
N14 Fe1 N9 146.91(12) . . ?
N25 Fe1 N9 98.20(11) . . ?
N2 Fe1 N30 100.48(13) . . ?
N18 Fe1 N30 73.30(12) . . ?
N14 Fe1 N30 91.18(12) . . ?
N25 Fe1 N30 146.63(11) . . ?
N9 Fe1 N30 93.02(11) . . ?
C3 N2 C7 117.4(3) . . ?
C3 N2 Fe1 121.6(2) . . ?
C7 N2 Fe1 121.1(2) . . ?
N2 C3 C4 124.2(3) . . ?
N2 C3 N8 112.2(3) . . ?
C4 C3 N8 123.6(3) . . ?
C3 C4 C5 116.3(4) . . ?
C6 C5 C4 121.3(3) . . ?
C7 C6 C5 116.9(3) . . ?
N2 C7 C6 123.9(4) . . ?
N2 C7 N13 112.0(3) . . ?
C6 C7 N13 124.1(3) . . ?
C12 N8 N9 110.6(3) . . ?
C12 N8 C3 130.9(3) . . ?
N9 N8 C3 118.4(3) . . ?
C10 N9 N8 103.9(3) . . ?
C10 N9 Fe1 141.8(3) . . ?
N8 N9 Fe1 114.23(19) . . ?
N9 C10 C11 112.0(4) . . ?
C12 C11 C10 106.1(3) . . ?
C11 C12 N8 107.3(4) . . ?
C17 N13 N14 111.5(4) . . ?
C17 N13 C7 129.4(4) . . ?
N14 N13 C7 118.9(3) . . ?
C15 N14 N13 104.2(3) . . ?
C15 N14 Fe1 140.7(3) . . ?
N13 N14 Fe1 114.4(2) . . ?
N14 C15 C16 112.0(5) . . ?
C15 C16 C17 106.8(4) . . ?
N13 C17 C16 105.5(5) . . ?
C23 N18 C19 118.1(3) . . ?
C23 N18 Fe1 120.5(3) . . ?
C19 N18 Fe1 121.3(2) . . ?
N18 C19 C20 123.7(4) . . ?
N18 C19 N24 112.0(3) . . ?
C20 C19 N24 124.3(3) . . ?
C19 C20 C21 116.9(4) . . ?
C22 C21 C20 121.1(4) . . ?
C21 C22 C23 116.9(4) . . ?
N18 C23 C22 123.2(4) . . ?
N18 C23 N29 113.3(3) . . ?
C22 C23 N29 123.5(4) . . ?
C28 N24 N25 111.6(3) . . ?
C28 N24 C19 129.4(3) . . ?
N25 N24 C19 118.9(3) . . ?
C26 N25 N24 104.1(3) . . ?
C26 N25 Fe1 141.6(3) . . ?
N24 N25 Fe1 114.2(2) . . ?
N25 C26 C27 111.5(4) . . ?
C28 C27 C26 105.9(4) . . ?
C27 C28 N24 106.9(4) . . ?
C33 N29 N30 111.2(4) . . ?
C33 N29 C23 130.4(4) . . ?
N30 N29 C23 118.5(3) . . ?
C31 N30 N29 104.7(4) . . ?
C31 N30 Fe1 140.8(3) . . ?
N29 N30 Fe1 114.3(2) . . ?
N30 C31 C32 112.0(5) . . ?
C31 C32 C33 104.8(4) . . ?
N29 C33 C32 107.2(5) . . ?
F38A B34 F35A 109.3(5) . . ?
F38A B34 F37A 110.2(6) . . ?
F35A B34 F37A 108.6(5) . . ?
F38A B34 F36A 114.2(5) . . ?
F35A B34 F36A 111.4(4) . . ?
F37A B34 F36A 102.9(5) . . ?
F35B B34 F36B 115.4(14) . . ?
F35B B34 F38B 111.9(13) . . ?
F36B B34 F38B 107.1(14) . . ?
F35B B34 F37B 110.9(13) . . ?
F36B B34 F37B 107.6(13) . . ?
F38B B34 F37B 103.2(10) . . ?
F37C B34 F35C 116.1(8) . . ?
F37C B34 F36C 112.3(8) . . ?
F35C B34 F36C 110.6(8) . . ?
F37C B34 F38C 105.9(10) . . ?
F35C B34 F38C 106.2(8) . . ?
F36C B34 F38C 104.9(9) . . ?
F42A B39 F41A 121.9(6) . . ?
F42A B39 F43A 114.4(7) . . ?
F41A B39 F43A 108.3(7) . . ?
F42A B39 F40A 100.2(5) . . ?
F41A B39 F40A 102.3(5) . . ?
F43A B39 F40A 107.8(6) . . ?
F40B B39 F41B 109.8(8) . . ?
F40B B39 F42B 113.5(8) . . ?
F41B B39 F42B 111.7(7) . . ?
F40B B39 F43B 106.0(8) . . ?
F41B B39 F43B 106.5(7) . . ?
F42B B39 F43B 109.0(6) . . ?
F43C B39 F40C 117.4(8) . . ?
F43C B39 F41C 111.7(8) . . ?
F40C B39 F41C 102.5(6) . . ?
F43C B39 F42C 113.9(7) . . ?
F40C B39 F42C 109.8(6) . . ?
F41C B39 F42C 99.4(6) . . ?

loop_
_geom_bond_atom_site_label_1
_geom_bond_atom_site_label_2
_geom_bond_distance
_geom_bond_site_symmetry_2
_geom_bond_publ_flag
Fe1 N2 2.134(3) . ?
Fe1 N18 2.138(3) . ?
Fe1 N14 2.189(3) . ?
Fe1 N25 2.190(3) . ?
Fe1 N9 2.201(3) . ?
Fe1 N30 2.212(4) . ?
N2 C3 1.339(4) . ?
N2 C7 1.349(4) . ?
C3 C4 1.376(5) . ?
C3 N8 1.432(4) . ?
C4 C5 1.402(6) . ?
C5 C6 1.383(6) . ?
C6 C7 1.374(5) . ?
C7 N13 1.415(5) . ?
N8 C12 1.366(5) . ?
N8 N9 1.378(4) . ?
N9 C10 1.331(5) . ?
C10 C11 1.383(6) . ?
C11 C12 1.343(7) . ?
N13 C17 1.359(5) . ?
N13 N14 1.371(4) . ?
N14 C15 1.342(5) . ?
C15 C16 1.352(7) . ?
C16 C17 1.386(8) . ?
N18 C23 1.338(5) . ?
N18 C19 1.341(5) . ?
C19 C20 1.368(5) . ?
C19 N24 1.419(5) . ?
C20 C21 1.399(7) . ?
C21 C22 1.379(7) . ?
C22 C23 1.389(5) . ?
C23 N29 1.422(5) . ?
N24 C28 1.364(5) . ?
N24 N25 1.378(4) . ?
N25 C26 1.322(5) . ?
C26 C27 1.414(6) . ?
C27 C28 1.342(6) . ?
N29 C33 1.349(6) . ?
N29 N30 1.356(5) . ?
N30 C31 1.334(6) . ?
C31 C32 1.377(8) . ?
C32 C33 1.379(7) . ?
B34 F38A 1.394(6) . ?
B34 F35A 1.407(5) . ?
B34 F37A 1.420(6) . ?
B34 F36A 1.443(6) . ?
B34 F35B 1.374(15) . ?
B34 F36B 1.415(15) . ?
B34 F38B 1.444(14) . ?
B34 F37B 1.446(13) . ?
B34 F37C 1.369(11) . ?
B34 F35C 1.409(10) . ?
B34 F36C 1.411(10) . ?
B34 F38C 1.473(12) . ?
B39 F42A 1.293(7) . ?
B39 F41A 1.393(7) . ?
B39 F43A 1.417(10) . ?
B39 F40A 1.556(8) . ?
B39 F40B 1.375(11) . ?
B39 F41B 1.376(10) . ?
B39 F42B 1.456(9) . ?
B39 F43B 1.482(9) . ?
B39 F43C 1.378(10) . ?
B39 F40C 1.395(8) . ?
B39 F41C 1.460(9) . ?
B39 F42C 1.527(8) . ?
